data_4122677
loop_
_publ_author_name
'Yamamura, Masaki'
'Saito, Tsuyoshi'
'Nabeshima, Tatsuya'

_publ_section_title
;
 Phosphorus-Containing Chiral Molecule for Fullerene Recognition Based on
 Concave/Convex Interaction.
;
_journal_issue 40
_journal_name_full 'Journal of the American Chemical Society'
_journal_page_first 14299
_journal_paper_doi 10.1021/ja507913u
_journal_volume 136
_journal_year 2014
_chemical_formula_sum 'C228 H84 O16 P4'
_chemical_formula_weight 3202.84
_chemical_name_systematic
;
 ?
;
_space_group_crystal_system tetragonal
_space_group_IT_number 80
_space_group_name_Hall 'I 4bw'
_space_group_name_H-M_alt 'I 41'
_symmetry_space_group_name_Hall 'I 4bw'
_symmetry_space_group_name_H-M 'I 41'
_atom_sites_solution_hydrogens geom
_audit_creation_method SHELXL-2014
_cell_angle_alpha 90
_cell_angle_beta 90
_cell_angle_gamma 90
_cell_formula_units_Z 4
_cell_length_a 31.285(6)
_cell_length_b 31.285(6)
_cell_length_c 16.399(4)
_cell_measurement_reflns_used 9615
_cell_measurement_temperature 120(2)
_cell_measurement_theta_max 26.15
_cell_measurement_theta_min 2.60
_cell_volume 16051(6)
_computing_cell_refinement 'Bruker SAINT'
_computing_data_collection 'Bruker APEX2'
_computing_data_reduction 'Bruker SAINT'
_computing_molecular_graphics 'Bruker SHELXTL'
_computing_publication_material 'Bruker SHELXTL'
_computing_structure_refinement 'SHELXL-2014 (Sheldrick, 2014)'
_computing_structure_solution SIR2004
_diffrn_ambient_temperature 120(2)
_diffrn_measured_fraction_theta_full 0.995
_diffrn_measured_fraction_theta_max 0.993
_diffrn_measurement_device_type 'Bruker APEX-II CCD'
_diffrn_measurement_method '\f and \w scans'
_diffrn_radiation_monochromator graphite
_diffrn_radiation_source 'fine-focus sealed tube'
_diffrn_radiation_type MoK\a
_diffrn_radiation_wavelength 0.71073
_diffrn_reflns_av_R_equivalents 0.0352
_diffrn_reflns_av_unetI/netI 0.0366
_diffrn_reflns_Laue_measured_fraction_full 0.995
_diffrn_reflns_Laue_measured_fraction_max 0.993
_diffrn_reflns_limit_h_max 40
_diffrn_reflns_limit_h_min -40
_diffrn_reflns_limit_k_max 40
_diffrn_reflns_limit_k_min -40
_diffrn_reflns_limit_l_max 21
_diffrn_reflns_limit_l_min -21
_diffrn_reflns_number 70886
_diffrn_reflns_point_group_measured_fraction_full 0.996
_diffrn_reflns_point_group_measured_fraction_max 0.989
_diffrn_reflns_theta_full 25.242
_diffrn_reflns_theta_max 27.519
_diffrn_reflns_theta_min 1.302
_exptl_absorpt_coefficient_mu 0.120
_exptl_absorpt_correction_T_max 0.9940
_exptl_absorpt_correction_T_min 0.9763
_exptl_absorpt_correction_type empirical
_exptl_crystal_colour black
_exptl_crystal_density_diffrn 1.325
_exptl_crystal_density_method 'not measured'
_exptl_crystal_description block
_exptl_crystal_F_000 6560
_exptl_crystal_size_max 0.200
_exptl_crystal_size_mid 0.100
_exptl_crystal_size_min 0.050
_refine_diff_density_max 0.613
_refine_diff_density_min -0.391
_refine_diff_density_rms 0.050
_refine_ls_abs_structure_details
;
 Flack x determined using 5826 quotients [(I+)-(I-)]/[(I+)+(I-)]
 (Parsons, Flack and Wagner, Acta Cryst. B69 (2013) 249-259).
;
_refine_ls_abs_structure_Flack -0.01(3)
_refine_ls_extinction_method none
_refine_ls_goodness_of_fit_ref 1.162
_refine_ls_hydrogen_treatment constr
_refine_ls_matrix_type full
_refine_ls_number_parameters 1094
_refine_ls_number_reflns 18284
_refine_ls_number_restraints 1
_refine_ls_restrained_S_all 1.161
_refine_ls_R_factor_all 0.0730
_refine_ls_R_factor_gt 0.0569
_refine_ls_shift/su_max 0.001
_refine_ls_shift/su_mean 0.000
_refine_ls_structure_factor_coef Fsqd
_refine_ls_weighting_details 'w=1/[\s^2^(Fo^2^)+(0.0600P)^2^+8.0000P] where P=(Fo^2^+2Fc^2^)/3'
_refine_ls_weighting_scheme calc
_refine_ls_wR_factor_gt 0.1330
_refine_ls_wR_factor_ref 0.1399
_reflns_Friedel_coverage 0.925
_reflns_Friedel_fraction_full 0.997
_reflns_Friedel_fraction_max 0.986
_reflns_number_gt 14321
_reflns_number_total 18284
_reflns_threshold_expression 'I > 2\s(I)'
_cod_data_source_file ja507913u_si_004.cif
_cod_data_source_block minusc602_0ma_sqd
_cod_depositor_comments 'Adding full bibliography for 4122676--4122678.cif.'
_cod_original_cell_volume 16051(8)
_cod_database_code 4122677
_shelx_space_group_comment
;
The symmetry employed for this shelxl refinement is uniquely defined
by the following loop, which should always be used as a source of
symmetry information in preference to the above space-group names.
They are only intended as comments.
;
_shelx_estimated_absorpt_t_min 0.976
_shelx_estimated_absorpt_t_max 0.994
_shelxl_version_number 2014-3

loop_
_space_group_symop_operation_xyz
'x, y, z'
'-x, -y, z'
'-y, x+1/2, z+1/4'
'y, -x+1/2, z+1/4'
'x+1/2, y+1/2, z+1/2'
'-x+1/2, -y+1/2, z+1/2'
'-y+1/2, x+1, z+3/4'
'y+1/2, -x+1, z+3/4'

loop_
_atom_site_label
_atom_site_type_symbol
_atom_site_fract_x
_atom_site_fract_y
_atom_site_fract_z
_atom_site_U_iso_or_equiv
_atom_site_adp_type
_atom_site_occupancy
_atom_site_site_symmetry_order
_atom_site_calc_flag
_atom_site_refinement_flags_posn
_atom_site_refinement_flags_adp
C1 C 0.31183(12) 0.14654(11) 0.6523(3) 0.088(2) Uani 1 1 d G .
C2 C 0.27897(12) 0.16224(15) 0.7009(4) 0.101(2) Uani 1 1 d G .
H121 H 0.2556 0.1443 0.7148 0.122 Uiso 1 1 calc R U
C3 C 0.28036(16) 0.20414(17) 0.7290(4) 0.134(4) Uani 1 1 d G .
H122 H 0.2579 0.2149 0.7621 0.161 Uiso 1 1 calc R U
C4 C 0.31462(18) 0.23032(12) 0.7085(4) 0.146(4) Uani 1 1 d G .
H123 H 0.3156 0.2590 0.7277 0.176 Uiso 1 1 calc R U
C5 C 0.34749(15) 0.21461(13) 0.6600(3) 0.0860(19) Uani 1 1 d G .
H124 H 0.3709 0.2325 0.6460 0.103 Uiso 1 1 calc R U
C6 C 0.34609(11) 0.17272(14) 0.6319(3) 0.0641(14) Uani 1 1 d G .
H125 H 0.3686 0.1620 0.5987 0.077 Uiso 1 1 calc R U
C7 C 0.34149(16) -0.18283(17) 0.3018(3) 0.094(3) Uani 1 1 d G .
C8 C 0.3367(2) -0.14732(13) 0.2517(3) 0.133(4) Uani 1 1 d G .
H126 H 0.3380 -0.1194 0.2743 0.160 Uiso 1 1 calc R U
C9 C 0.3301(3) -0.15268(18) 0.1685(3) 0.195(7) Uani 1 1 d G .
H127 H 0.3268 -0.1284 0.1342 0.234 Uiso 1 1 calc R U
C10 C 0.3282(3) -0.1935(2) 0.1354(3) 0.189(7) Uani 1 1 d G .
H128 H 0.3237 -0.1972 0.0786 0.227 Uiso 1 1 calc R U
C11 C 0.3330(2) -0.22906(16) 0.1855(4) 0.150(4) Uani 1 1 d G .
H129 H 0.3317 -0.2570 0.1629 0.180 Uiso 1 1 calc R U
C12 C 0.3396(2) -0.22370(14) 0.2687(3) 0.140(4) Uani 1 1 d G .
H130 H 0.3429 -0.2480 0.3030 0.167 Uiso 1 1 calc R U
P1 P 0.41942(3) 0.18369(3) 0.19735(6) 0.0337(2) Uani 1 1 d . .
P2 P 0.32024(4) -0.08853(4) 0.71528(11) 0.0658(4) Uani 1 1 d . .
O1 O 0.36526(8) 0.10656(9) 0.16471(16) 0.0388(6) Uani 1 1 d . .
O2 O 0.41277(9) 0.20279(8) 0.37603(17) 0.0363(6) Uani 1 1 d . .
O3 O 0.40704(10) 0.22072(9) 0.14732(18) 0.0450(7) Uani 1 1 d . .
O4 O 0.51022(8) 0.15842(9) 0.16432(17) 0.0364(6) Uani 1 1 d . .
O5 O 0.33086(10) 0.00625(11) 0.7277(2) 0.0601(10) Uani 1 1 d . .
C13 C 0.38210(13) 0.17416(12) 0.3466(2) 0.0337(8) Uani 1 1 d . .
C14 C 0.41868(12) 0.06449(13) 0.5417(3) 0.0362(9) Uani 1 1 d . .
C15 C 0.47980(12) 0.13032(12) 0.1347(2) 0.0331(8) Uani 1 1 d . .
C16 C 0.44216(13) 0.09471(12) 0.4997(3) 0.0387(9) Uani 1 1 d . .
C17 C 0.39723(11) -0.00712(13) 0.5416(3) 0.0365(9) Uani 1 1 d . .
C18 C 0.48483(14) 0.10509(12) 0.3836(3) 0.0433(10) Uani 1 1 d . .
C19 C 0.32542(13) 0.12516(13) 0.3722(3) 0.0387(9) Uani 1 1 d . .
H19 H 0.3035 0.1149 0.4073 0.046 Uiso 1 1 calc R U
C20 C 0.50197(13) 0.08592(13) 0.5953(3) 0.0399(9) Uani 1 1 d . .
C21 C 0.53766(13) 0.18611(12) 0.2902(3) 0.0396(9) Uani 1 1 d . .
H21 H 0.5660 0.1805 0.2725 0.047 Uiso 1 1 calc R U
C22 C 0.38272(12) 0.16070(11) 0.2648(2) 0.0310(8) Uani 1 1 d . .
C23 C 0.45096(13) -0.03229(14) 0.6396(2) 0.0394(9) Uani 1 1 d . .
C24 C 0.39424(11) 0.03247(13) 0.4968(3) 0.0385(9) Uani 1 1 d . .
C25 C 0.45410(13) 0.20039(11) 0.3462(2) 0.0336(8) Uani 1 1 d . .
C26 C 0.50326(13) 0.17851(12) 0.2393(2) 0.0348(8) Uani 1 1 d . .
C27 C 0.45910(13) 0.25085(13) 0.6270(3) 0.0380(9) Uani 1 1 d . .
C28 C 0.42349(12) -0.00029(14) 0.6131(3) 0.0394(9) Uani 1 1 d . .
C29 C 0.48060(14) 0.22184(12) 0.4809(3) 0.0397(9) Uani 1 1 d . .
O6 O 0.40248(11) -0.12788(10) 0.7727(2) 0.0592(9) Uani 1 1 d . .
C30 C 0.39655(13) -0.00775(14) 0.3681(3) 0.0428(10) Uani 1 1 d . .
C31 C 0.30794(12) 0.06794(13) 0.2740(2) 0.0362(9) Uani 1 1 d . .
C32 C 0.43665(12) 0.04397(13) 0.6135(2) 0.0363(9) Uani 1 1 d . .
C33 C 0.42832(14) -0.07891(13) 0.3833(3) 0.0438(10) Uani 1 1 d . .
C34 C 0.40691(13) 0.10445(13) 0.1340(2) 0.0359(9) Uani 1 1 d . .
C35 C 0.44242(14) 0.09431(13) 0.4101(3) 0.0446(10) Uani 1 1 d . .
C36 C 0.46218(12) 0.18943(11) 0.2651(2) 0.0341(8) Uani 1 1 d . .
C37 C 0.49333(13) 0.09464(13) 0.0893(2) 0.0348(9) Uani 1 1 d . .
C38 C 0.52987(14) 0.20199(11) 0.3672(3) 0.0390(9) Uani 1 1 d . .
H38 H 0.5536 0.2090 0.4008 0.047 Uiso 1 1 calc R U
C39 C 0.39946(12) -0.04552(13) 0.4985(3) 0.0392(9) Uani 1 1 d . .
C40 C 0.43632(12) 0.13642(12) 0.1490(2) 0.0323(8) Uani 1 1 d . .
C41 C 0.48523(14) 0.10575(12) 0.5266(3) 0.0421(10) Uani 1 1 d . .
C42 C 0.42252(14) -0.00049(16) 0.2958(3) 0.0464(11) Uani 1 1 d . .
C43 C 0.47729(13) 0.05433(14) 0.6401(2) 0.0391(9) Uani 1 1 d . .
C44 C 0.35927(12) 0.12530(13) 0.2412(2) 0.0327(8) Uani 1 1 d . .
C45 C 0.39399(12) 0.03286(13) 0.4124(3) 0.0402(9) Uani 1 1 d . .
C46 C 0.32997(12) 0.10656(13) 0.2945(3) 0.0353(8) Uani 1 1 d . .
C47 C 0.45032(16) -0.03253(16) 0.2705(3) 0.0494(11) Uani 1 1 d . .
C48 C 0.39421(15) 0.00397(15) 0.8086(3) 0.0490(11) Uani 1 1 d . .
H48 H 0.3929 0.0340 0.8161 0.059 Uiso 1 1 calc R U
C49 C 0.45379(13) -0.07225(13) 0.5955(3) 0.0409(10) Uani 1 1 d . .
C50 C 0.36227(15) -0.01735(15) 0.7685(3) 0.0537(12) Uani 1 1 d . .
C51 C 0.51133(14) 0.11236(11) 0.4560(3) 0.0437(10) Uani 1 1 d . .
C52 C 0.48865(14) 0.20833(11) 0.3983(3) 0.0372(9) Uani 1 1 d . .
C53 C 0.50202(15) 0.08572(14) 0.3155(3) 0.0456(11) Uani 1 1 d . .
C54 C 0.35181(12) 0.15799(13) 0.3996(2) 0.0358(9) Uani 1 1 d . .
H54 H 0.3491 0.1690 0.4533 0.043 Uiso 1 1 calc R U
O7 O 0.28267(11) -0.10371(13) 0.7610(3) 0.0817(13) Uani 1 1 d . .
C55 C 0.43879(14) 0.29021(13) 0.6321(3) 0.0423(10) Uani 1 1 d . .
H55 H 0.4335 0.3064 0.5841 0.051 Uiso 1 1 calc R U
C56 C 0.47138(13) 0.23452(12) 0.5480(3) 0.0377(9) Uani 1 1 d . .
C57 C 0.39909(12) -0.04588(14) 0.4106(3) 0.0423(10) Uani 1 1 d . .
C58 C 0.41920(14) 0.06817(14) 0.0898(2) 0.0392(9) Uani 1 1 d . .
H58 H 0.3991 0.0464 0.0767 0.047 Uiso 1 1 calc R U
O8 O 0.31167(10) -0.10981(11) 0.5381(3) 0.0697(11) Uani 1 1 d . .
C59 C 0.47199(17) -0.08569(14) 0.8447(3) 0.0476(11) Uani 1 1 d . .
C60 C 0.46143(14) 0.06493(14) 0.0658(2) 0.0422(10) Uani 1 1 d . .
H60 H 0.4695 0.0416 0.0319 0.051 Uiso 1 1 calc R U
C61 C 0.45299(15) -0.07250(15) 0.3146(3) 0.0481(11) Uani 1 1 d . .
C62 C 0.42822(14) -0.07893(13) 0.5270(3) 0.0430(10) Uani 1 1 d . .
C63 C 0.41864(13) 0.06415(14) 0.3682(3) 0.0428(10) Uani 1 1 d . .
C64 C 0.31581(14) -0.00821(17) 0.6514(4) 0.0583(14) Uani 1 1 d . .
C65 C 0.42608(16) 0.30600(15) 0.7089(3) 0.0517(11) Uani 1 1 d . .
H65 H 0.4120 0.3328 0.7128 0.062 Uiso 1 1 calc R U
C66 C 0.53713(14) 0.08939(14) 0.0672(2) 0.0395(9) Uani 1 1 d . .
C67 C 0.27121(15) -0.00640(14) 0.2454(3) 0.0441(10) Uani 1 1 d . .
C68 C 0.47739(16) 0.05420(15) 0.2712(3) 0.0492(11) Uani 1 1 d . .
C69 C 0.30596(14) -0.06705(17) 0.5569(4) 0.0661(16) Uani 1 1 d . .
C70 C 0.42824(16) -0.01936(15) 0.8378(3) 0.0485(11) Uani 1 1 d . .
H70 H 0.4500 -0.0048 0.8672 0.058 Uiso 1 1 calc R U
C71 C 0.43660(15) 0.04369(15) 0.2966(3) 0.0451(11) Uani 1 1 d . .
C72 C 0.39888(15) -0.08431(15) 0.7891(3) 0.0536(13) Uani 1 1 d . .
C73 C 0.36184(15) -0.06186(15) 0.7652(4) 0.0574(13) Uani 1 1 d . .
C74 C 0.43248(16) -0.06321(15) 0.8263(3) 0.0492(11) Uani 1 1 d . .
C75 C 0.41043(17) -0.17478(15) 0.6580(4) 0.0601(14) Uani 1 1 d . .
H75 H 0.4340 -0.1885 0.6836 0.072 Uiso 1 1 calc R U
C76 C 0.36509(17) -0.16510(15) 0.5384(4) 0.0605(14) Uani 1 1 d . .
C77 C 0.29169(13) 0.03425(14) 0.2605(3) 0.0406(9) Uani 1 1 d . .
C78 C 0.49344(16) -0.02133(16) 0.2427(2) 0.0507(11) Uani 1 1 d . .
C79 C 0.46695(14) 0.22762(15) 0.6981(3) 0.0491(11) Uani 1 1 d . .
H79 H 0.4811 0.2008 0.6952 0.059 Uiso 1 1 calc R U
C80 C 0.38819(15) -0.14285(14) 0.6974(4) 0.0591(14) Uani 1 1 d . .
C81 C 0.30559(13) 0.02132(17) 0.5908(4) 0.0566(13) Uani 1 1 d . .
C82 C 0.39780(17) -0.18643(14) 0.5804(4) 0.0607(14) Uani 1 1 d . .
H82 H 0.4118 -0.2097 0.5546 0.073 Uiso 1 1 calc R U
C83 C 0.35154(16) -0.12549(15) 0.6622(4) 0.0596(14) Uani 1 1 d . .
C84 C 0.31033(16) 0.10296(19) 0.6199(5) 0.0728(17) Uani 1 1 d . .
C85 C 0.30821(14) 0.06586(19) 0.6065(4) 0.0624(15) Uani 1 1 d . .
C86 C 0.35620(18) -0.17341(17) 0.4540(5) 0.0730(18) Uani 1 1 d . .
C87 C 0.29577(13) -0.03832(17) 0.4951(4) 0.0618(14) Uani 1 1 d . .
H87 H 0.2899 -0.0481 0.4414 0.074 Uiso 1 1 calc R U
C88 C 0.43413(18) 0.28253(17) 0.7778(3) 0.0591(13) Uani 1 1 d . .
H88 H 0.4258 0.2933 0.8296 0.071 Uiso 1 1 calc R U
C89 C 0.34853(18) -0.1786(2) 0.3836(5) 0.0736(18) Uani 1 1 d . .
C90 C 0.34237(15) -0.13355(16) 0.5801(4) 0.0629(15) Uani 1 1 d . .
C91 C 0.45423(17) 0.24358(17) 0.7725(3) 0.0558(13) Uani 1 1 d . .
H91 H 0.4594 0.2275 0.8206 0.067 Uiso 1 1 calc R U
C92 C 0.24016(16) -0.02121(18) 0.2958(3) 0.0594(14) Uani 1 1 d . .
H111 H 0.2323 -0.0046 0.3419 0.071 Uiso 1 1 calc R U
C93 C 0.2198(2) -0.0595(2) 0.2821(4) 0.082(2) Uani 1 1 d . .
H112 H 0.1984 -0.0692 0.3190 0.098 Uiso 1 1 calc R U
C94 C 0.31246(14) -0.05243(16) 0.6375(4) 0.0630(15) Uani 1 1 d . .
C95 C 0.2802(3) -0.0302(2) 0.1762(5) 0.115(3) Uani 1 1 d . .
H113 H 0.3009 -0.0202 0.1385 0.138 Uiso 1 1 calc R U
C96 C 0.29443(14) 0.00506(18) 0.5137(4) 0.0623(14) Uani 1 1 d . .
H96 H 0.2856 0.0245 0.4726 0.075 Uiso 1 1 calc R U
C97 C 0.2302(3) -0.0835(2) 0.2156(5) 0.128(4) Uani 1 1 d . .
H114 H 0.2172 -0.1106 0.2073 0.153 Uiso 1 1 calc R U
C98 C 0.2593(4) -0.0685(3) 0.1612(7) 0.173(6) Uani 1 1 d . .
H115 H 0.2653 -0.0842 0.1130 0.207 Uiso 1 1 calc R U
C99 C 0.63938(14) 0.04897(15) 0.0046(3) 0.0460(10) Uani 1 1 d . .
H116 H 0.6274 0.0225 0.0215 0.055 Uiso 1 1 calc R U
C100 C 0.54253(16) -0.12938(13) 0.8698(3) 0.0438(10) Uani 1 1 d . .
C101 C 0.57351(15) 0.08686(14) 0.0445(3) 0.0458(10) Uani 1 1 d . .
C102 C 0.58174(19) -0.18064(15) 0.9507(3) 0.0591(13) Uani 1 1 d . .
H131 H 0.5828 -0.1999 0.9954 0.071 Uiso 1 1 calc R U
C103 C 0.54396(18) -0.15882(14) 0.9341(3) 0.0511(11) Uani 1 1 d . .
H103 H 0.5192 -0.1639 0.9663 0.061 Uiso 1 1 calc R U
C104 C 0.57895(15) -0.12367(15) 0.8215(3) 0.0486(11) Uani 1 1 d . .
H104 H 0.5782 -0.1045 0.7766 0.058 Uiso 1 1 calc R U
C105 C 0.68010(17) 0.0498(2) -0.0285(3) 0.0635(15) Uani 1 1 d . .
H117 H 0.6961 0.0241 -0.0331 0.076 Uiso 1 1 calc R U
C106 C 0.61613(15) 0.08569(15) 0.0134(3) 0.0521(12) Uani 1 1 d . .
C107 C 0.50376(16) -0.10570(14) 0.8547(3) 0.0452(10) Uani 1 1 d . .
C108 C 0.6971(2) 0.0871(3) -0.0543(5) 0.097(2) Uani 1 1 d . .
H132 H 0.7257 0.0877 -0.0738 0.116 Uiso 1 1 calc R U
C109 C 0.61601(17) -0.14582(18) 0.8388(3) 0.0620(14) Uani 1 1 d . .
H133 H 0.6407 -0.1412 0.8062 0.074 Uiso 1 1 calc R U
C110 C 0.61792(18) -0.17462(19) 0.9029(3) 0.0628(14) Uani 1 1 d . .
H134 H 0.6435 -0.1900 0.9140 0.075 Uiso 1 1 calc R U
C111 C 0.6340(3) 0.1235(2) -0.0170(8) 0.149(5) Uani 1 1 d . .
H135 H 0.6184 0.1495 -0.0131 0.178 Uiso 1 1 calc R U
C112 C 0.6738(3) 0.1235(3) -0.0526(8) 0.152(5) Uani 1 1 d . .
H136 H 0.6849 0.1489 -0.0759 0.182 Uiso 1 1 calc R U
C113 C 0.44603(13) -0.09958(12) 0.4548(3) 0.0435(10) Uani 1 1 d . .
C114 C 0.49372(13) -0.02084(14) 0.6671(2) 0.0397(9) Uani 1 1 d . .

loop_
_atom_site_aniso_label
_atom_site_aniso_U_11
_atom_site_aniso_U_22
_atom_site_aniso_U_33
_atom_site_aniso_U_23
_atom_site_aniso_U_13
_atom_site_aniso_U_12
C1 0.041(3) 0.076(4) 0.148(7) -0.015(4) -0.003(4) -0.001(3)
C2 0.063(4) 0.093(5) 0.148(7) -0.021(5) 0.006(5) -0.009(3)
C3 0.123(7) 0.090(6) 0.190(10) -0.048(6) 0.021(7) -0.014(5)
C4 0.115(7) 0.095(6) 0.229(13) -0.014(7) -0.042(9) -0.021(5)
C5 0.077(4) 0.079(4) 0.102(5) 0.004(4) 0.001(4) -0.028(4)
C6 0.055(3) 0.087(4) 0.050(3) -0.002(3) 0.003(2) -0.018(3)
C7 0.075(4) 0.111(6) 0.094(5) 0.045(4) 0.044(4) 0.052(4)
C8 0.213(11) 0.103(6) 0.084(6) 0.010(5) 0.017(7) 0.027(6)
C9 0.33(2) 0.151(10) 0.107(8) 0.001(7) 0.043(10) 0.112(12)
C10 0.232(13) 0.248(15) 0.087(6) 0.034(8) 0.044(8) 0.162(12)
C11 0.181(10) 0.085(6) 0.185(11) 0.051(7) -0.052(9) -0.036(6)
C12 0.214(10) 0.062(4) 0.143(8) 0.015(5) -0.122(8) -0.009(5)
P1 0.0361(5) 0.0325(5) 0.0324(5) 0.0084(4) 0.0020(4) 0.0079(4)
P2 0.0364(6) 0.0511(7) 0.1098(13) -0.0016(8) 0.0300(7) -0.0051(5)
O1 0.0338(14) 0.0522(17) 0.0305(14) 0.0007(12) -0.0028(11) -0.0012(13)
O2 0.0407(15) 0.0286(13) 0.0396(15) -0.0015(11) 0.0035(12) 0.0056(11)
O3 0.0504(17) 0.0427(16) 0.0419(16) 0.0157(13) 0.0036(13) 0.0134(13)
O4 0.0363(14) 0.0346(14) 0.0384(15) 0.0055(12) 0.0071(12) 0.0015(11)
O5 0.0374(17) 0.0520(19) 0.091(3) -0.0062(18) 0.0242(17) 0.0100(14)
C13 0.038(2) 0.0291(19) 0.034(2) 0.0016(15) -0.0004(16) 0.0078(16)
C14 0.0297(19) 0.035(2) 0.044(2) -0.0089(17) 0.0039(16) 0.0114(16)
C15 0.038(2) 0.033(2) 0.0283(19) 0.0086(15) 0.0022(16) 0.0035(16)
C16 0.037(2) 0.0271(19) 0.052(3) -0.0063(18) -0.0003(18) 0.0135(16)
C17 0.0175(17) 0.041(2) 0.051(2) -0.0027(18) 0.0062(16) 0.0004(15)
C18 0.046(2) 0.0227(19) 0.061(3) 0.0141(19) -0.001(2) 0.0066(17)
C19 0.033(2) 0.042(2) 0.041(2) 0.0041(18) 0.0087(17) 0.0112(17)
C20 0.039(2) 0.030(2) 0.050(2) -0.0184(18) -0.0027(18) 0.0018(17)
C21 0.038(2) 0.0227(18) 0.058(3) 0.0071(17) -0.0014(19) -0.0023(15)
C22 0.0327(19) 0.0301(19) 0.0301(19) 0.0073(15) -0.0009(15) 0.0099(15)
C23 0.039(2) 0.049(2) 0.031(2) 0.0089(18) 0.0113(17) -0.0027(18)
C24 0.0202(17) 0.041(2) 0.054(3) -0.0099(19) 0.0031(17) 0.0088(15)
C25 0.041(2) 0.0184(16) 0.042(2) 0.0038(15) 0.0025(17) 0.0031(15)
C26 0.039(2) 0.0245(18) 0.041(2) 0.0074(16) 0.0025(17) -0.0001(15)
C27 0.042(2) 0.032(2) 0.040(2) 0.0017(17) -0.0005(18) -0.0113(17)
C28 0.030(2) 0.045(2) 0.044(2) -0.0012(18) 0.0157(17) 0.0005(17)
C29 0.050(2) 0.0216(18) 0.048(3) 0.0040(17) -0.0071(19) -0.0036(16)
O6 0.0495(19) 0.0383(17) 0.090(3) 0.0023(17) 0.0199(18) -0.0011(14)
C30 0.030(2) 0.046(2) 0.053(3) -0.008(2) -0.0175(19) 0.0057(17)
C31 0.032(2) 0.039(2) 0.037(2) 0.0009(17) 0.0009(16) 0.0059(17)
C32 0.032(2) 0.041(2) 0.037(2) -0.0142(17) 0.0098(16) 0.0037(16)
C33 0.040(2) 0.035(2) 0.056(3) -0.0176(19) -0.009(2) -0.0070(17)
C34 0.035(2) 0.047(2) 0.0256(19) 0.0016(16) -0.0009(15) 0.0051(17)
C35 0.040(2) 0.029(2) 0.065(3) 0.011(2) -0.006(2) 0.0171(17)
C36 0.038(2) 0.0226(18) 0.042(2) 0.0077(16) -0.0006(17) 0.0025(15)
C37 0.039(2) 0.042(2) 0.0231(18) 0.0052(16) 0.0033(15) 0.0082(17)
C38 0.044(2) 0.0206(17) 0.053(3) 0.0072(17) -0.0074(19) -0.0039(16)
C39 0.0217(18) 0.039(2) 0.057(3) -0.0035(19) -0.0001(17) -0.0070(16)
C40 0.039(2) 0.038(2) 0.0196(17) 0.0072(15) 0.0002(15) 0.0084(16)
C41 0.048(2) 0.0185(18) 0.059(3) -0.0090(18) -0.002(2) 0.0054(16)
C42 0.046(2) 0.057(3) 0.037(2) -0.004(2) -0.0209(19) 0.011(2)
C43 0.041(2) 0.045(2) 0.031(2) -0.0147(18) 0.0067(17) 0.0012(18)
C44 0.0287(19) 0.042(2) 0.0275(19) 0.0042(16) -0.0002(15) 0.0096(16)
C45 0.028(2) 0.039(2) 0.054(3) -0.0061(19) -0.0109(18) 0.0097(16)
C46 0.0298(19) 0.036(2) 0.041(2) 0.0045(16) -0.0007(16) 0.0076(16)
C47 0.059(3) 0.058(3) 0.031(2) -0.013(2) -0.015(2) 0.008(2)
C48 0.053(3) 0.042(2) 0.052(3) -0.003(2) 0.027(2) 0.004(2)
C49 0.037(2) 0.032(2) 0.053(3) 0.0110(18) 0.0123(19) -0.0058(17)
C50 0.039(2) 0.046(3) 0.076(3) 0.001(2) 0.029(2) 0.007(2)
C51 0.046(2) 0.0183(17) 0.067(3) 0.0032(19) -0.002(2) 0.0028(15)
C52 0.050(2) 0.0180(17) 0.043(2) 0.0037(15) -0.0035(19) 0.0018(16)
C53 0.053(3) 0.037(2) 0.046(3) 0.021(2) 0.001(2) 0.0059(19)
C54 0.034(2) 0.037(2) 0.036(2) 0.0025(17) 0.0039(16) 0.0092(16)
O7 0.045(2) 0.075(3) 0.125(4) 0.000(3) 0.033(2) -0.0151(18)
C55 0.052(3) 0.035(2) 0.039(2) 0.0030(18) -0.0061(19) -0.0072(19)
C56 0.042(2) 0.0285(19) 0.043(2) 0.0048(17) -0.0046(18) -0.0035(16)
C57 0.0246(19) 0.042(2) 0.060(3) -0.013(2) -0.0118(18) -0.0039(16)
C58 0.044(2) 0.046(2) 0.028(2) -0.0050(17) -0.0043(17) -0.0020(18)
O8 0.0304(16) 0.056(2) 0.123(3) -0.009(2) 0.0056(19) -0.0018(15)
C59 0.063(3) 0.037(2) 0.043(2) 0.0014(19) 0.020(2) -0.001(2)
C60 0.050(2) 0.049(2) 0.028(2) -0.0031(18) -0.0011(18) 0.007(2)
C61 0.053(3) 0.044(2) 0.048(3) -0.023(2) -0.013(2) 0.002(2)
C62 0.035(2) 0.028(2) 0.067(3) 0.0026(19) 0.002(2) -0.0053(16)
C63 0.036(2) 0.039(2) 0.054(3) 0.0090(19) -0.0111(19) 0.0166(18)
C64 0.024(2) 0.060(3) 0.091(4) -0.010(3) 0.022(2) 0.007(2)
C65 0.061(3) 0.042(2) 0.052(3) -0.004(2) 0.003(2) -0.003(2)
C66 0.044(2) 0.040(2) 0.034(2) 0.0038(17) 0.0025(18) 0.0058(18)
C67 0.050(2) 0.040(2) 0.042(2) 0.0017(18) 0.0146(19) 0.0004(19)
C68 0.058(3) 0.053(3) 0.037(2) 0.019(2) -0.007(2) 0.015(2)
C69 0.027(2) 0.050(3) 0.121(5) -0.015(3) 0.020(3) -0.004(2)
C70 0.052(3) 0.049(3) 0.044(3) -0.004(2) 0.022(2) 0.003(2)
C71 0.049(3) 0.051(3) 0.036(2) 0.0066(19) -0.0163(19) 0.019(2)
C72 0.043(2) 0.040(2) 0.078(3) 0.007(2) 0.033(2) 0.0008(19)
C73 0.040(2) 0.047(3) 0.085(4) 0.007(2) 0.032(3) 0.001(2)
C74 0.054(3) 0.044(2) 0.050(3) 0.005(2) 0.024(2) 0.001(2)
C75 0.053(3) 0.033(2) 0.095(4) 0.010(3) 0.021(3) -0.002(2)
C76 0.053(3) 0.039(3) 0.090(4) 0.001(3) 0.023(3) -0.008(2)
C77 0.037(2) 0.049(2) 0.036(2) 0.0005(18) 0.0047(17) 0.0060(18)
C78 0.065(3) 0.066(3) 0.0207(19) -0.0087(18) -0.0043(19) 0.015(2)
C79 0.048(2) 0.044(2) 0.055(3) 0.011(2) 0.002(2) -0.0034(19)
C80 0.046(3) 0.032(2) 0.099(4) 0.007(3) 0.022(3) -0.0069(19)
C81 0.022(2) 0.059(3) 0.089(4) 0.002(3) 0.015(2) 0.0041(19)
C82 0.057(3) 0.027(2) 0.099(4) 0.005(2) 0.022(3) -0.004(2)
C83 0.042(3) 0.041(3) 0.096(4) -0.005(3) 0.023(3) -0.010(2)
C84 0.032(2) 0.060(4) 0.126(5) 0.001(3) 0.010(3) 0.006(2)
C85 0.026(2) 0.065(4) 0.097(4) 0.000(3) 0.018(2) 0.010(2)
C86 0.052(3) 0.052(3) 0.114(6) 0.017(4) 0.035(4) 0.007(2)
C87 0.021(2) 0.065(3) 0.099(4) -0.009(3) 0.007(2) 0.003(2)
C88 0.075(3) 0.055(3) 0.047(3) 0.002(2) 0.010(2) -0.004(3)
C89 0.049(3) 0.077(4) 0.094(5) 0.022(4) 0.022(3) 0.024(3)
C90 0.036(2) 0.043(3) 0.109(5) 0.004(3) 0.014(3) -0.010(2)
C91 0.068(3) 0.060(3) 0.040(3) 0.017(2) 0.006(2) -0.008(2)
C92 0.051(3) 0.069(3) 0.058(3) -0.027(3) 0.017(2) -0.018(2)
C93 0.083(4) 0.082(4) 0.080(4) -0.033(3) 0.038(3) -0.037(3)
C94 0.026(2) 0.052(3) 0.111(5) -0.006(3) 0.019(3) 0.003(2)
C95 0.165(8) 0.065(4) 0.115(6) -0.028(4) 0.096(6) -0.045(4)
C96 0.022(2) 0.066(3) 0.099(4) 0.005(3) 0.007(2) 0.008(2)
C97 0.169(8) 0.086(5) 0.128(7) -0.056(5) 0.091(6) -0.068(5)
C98 0.276(13) 0.077(5) 0.165(9) -0.064(6) 0.159(10) -0.078(7)
C99 0.050(3) 0.050(3) 0.038(2) -0.0012(19) -0.0026(19) 0.014(2)
C100 0.063(3) 0.032(2) 0.036(2) -0.0101(17) -0.002(2) 0.0019(19)
C101 0.045(3) 0.040(2) 0.052(3) -0.001(2) 0.006(2) 0.0085(19)
C102 0.092(4) 0.049(3) 0.036(2) -0.011(2) -0.020(3) 0.015(3)
C103 0.078(3) 0.041(2) 0.035(2) -0.0053(18) 0.004(2) 0.007(2)
C104 0.055(3) 0.050(3) 0.040(2) 0.003(2) -0.002(2) -0.006(2)
C105 0.054(3) 0.092(4) 0.044(3) -0.011(3) -0.002(2) 0.030(3)
C106 0.044(2) 0.043(2) 0.068(3) -0.008(2) 0.014(2) 0.0003(19)
C107 0.064(3) 0.038(2) 0.034(2) -0.0037(18) 0.011(2) 0.001(2)
C108 0.053(3) 0.115(6) 0.121(6) -0.039(5) 0.039(4) -0.014(4)
C109 0.052(3) 0.074(3) 0.061(3) -0.015(3) -0.002(2) -0.005(3)
C110 0.060(3) 0.072(4) 0.056(3) -0.014(3) -0.019(3) 0.014(3)
C111 0.125(7) 0.051(4) 0.270(13) -0.014(5) 0.130(8) -0.006(4)
C112 0.122(7) 0.083(5) 0.251(13) -0.044(7) 0.113(8) -0.037(5)
C113 0.038(2) 0.0227(18) 0.070(3) -0.007(2) -0.002(2) -0.0077(15)
C114 0.041(2) 0.055(2) 0.0226(18) 0.0054(17) 0.0023(16) -0.0002(19)

loop_
_atom_type_symbol
_atom_type_description
_atom_type_scat_dispersion_real
_atom_type_scat_dispersion_imag
_atom_type_scat_source
C C 0.0033 0.0016 'International Tables Vol C Tables 4.2.6.8 and 6.1.1.4'
H H 0.0000 0.0000 'International Tables Vol C Tables 4.2.6.8 and 6.1.1.4'
O O 0.0106 0.0060 'International Tables Vol C Tables 4.2.6.8 and 6.1.1.4'
P P 0.1023 0.0942 'International Tables Vol C Tables 4.2.6.8 and 6.1.1.4'

loop_
_geom_angle_atom_site_label_1
_geom_angle_atom_site_label_2
_geom_angle_atom_site_label_3
_geom_angle
_geom_angle_site_symmetry_1
_geom_angle_site_symmetry_3
C2 C1 C6 120.0 . .
C2 C1 C84 120.9(3) . .
C6 C1 C84 119.1(3) . .
C3 C2 C1 120.0 . .
C3 C2 H121 120.0 . .
C1 C2 H121 120.0 . .
C2 C3 C4 120.0 . .
C2 C3 H122 120.0 . .
C4 C3 H122 120.0 . .
C5 C4 C3 120.0 . .
C5 C4 H123 120.0 . .
C3 C4 H123 120.0 . .
C4 C5 C6 120.0 . .
C4 C5 H124 120.0 . .
C6 C5 H124 120.0 . .
C5 C6 C1 120.0 . .
C5 C6 H125 120.0 . .
C1 C6 H125 120.0 . .
C89 C7 C8 121.4(4) . .
C89 C7 C12 118.6(4) . .
C8 C7 C12 120.0 . .
C9 C8 C7 120.0 . .
C9 C8 H126 120.0 . .
C7 C8 H126 120.0 . .
C10 C9 C8 120.0 . .
C10 C9 H127 120.0 . .
C8 C9 H127 120.0 . .
C9 C10 C11 120.0 . .
C9 C10 H128 120.0 . .
C11 C10 H128 120.0 . .
C12 C11 C10 120.0 . .
C12 C11 H129 120.0 . .
C10 C11 H129 120.0 . .
C11 C12 C7 120.0 . .
C11 C12 H130 120.0 . .
C7 C12 H130 120.0 . .
O3 P1 C36 118.36(18) . .
O3 P1 C22 120.23(17) . .
C36 P1 C22 98.20(18) . .
O3 P1 C40 119.31(18) . .
C36 P1 C40 98.21(18) . .
C22 P1 C40 97.86(18) . .
O7 P2 C94 118.4(3) . .
O7 P2 C83 119.2(2) . .
C94 P2 C83 98.3(3) . .
O7 P2 C73 120.6(3) . .
C94 P2 C73 98.0(3) . .
C83 P2 C73 97.6(2) . .
C44 O1 C34 117.9(3) . .
C25 O2 C13 118.9(3) . .
C15 O4 C26 119.1(3) . .
C50 O5 C64 119.3(4) . .
C54 C13 O2 119.2(3) . .
C54 C13 C22 120.0(4) . .
O2 C13 C22 120.8(3) . .
C16 C14 C32 120.0(4) . .
C16 C14 C24 119.8(4) . .
C32 C14 C24 107.9(4) . .
O4 C15 C40 121.7(3) . .
O4 C15 C37 118.9(3) . .
C40 C15 C37 119.4(4) . .
C14 C16 C41 120.1(4) . .
C14 C16 C35 119.7(4) . .
C41 C16 C35 107.4(4) . .
C39 C17 C24 119.0(4) . .
C39 C17 C28 120.6(4) . .
C24 C17 C28 108.8(4) . .
C53 C18 C35 120.1(4) . .
C53 C18 C51 120.2(4) . .
C35 C18 C51 108.3(4) . .
C54 C19 C46 122.5(4) . .
C54 C19 H19 118.8 . .
C46 C19 H19 118.8 . .
C41 C20 C49 119.6(4) . 2_655
C41 C20 C43 120.9(4) . .
C49 C20 C43 107.8(4) 2_655 .
C38 C21 C26 118.5(4) . .
C38 C21 H21 120.7 . .
C26 C21 H21 120.7 . .
C44 C22 C13 120.0(3) . .
C44 C22 P1 120.0(3) . .
C13 C22 P1 119.3(3) . .
C28 C23 C49 120.3(4) . .
C28 C23 C114 119.2(4) . .
C49 C23 C114 108.1(4) . .
C45 C24 C17 121.1(4) . .
C45 C24 C14 120.1(4) . .
C17 C24 C14 107.3(4) . .
O2 C25 C36 121.3(4) . .
O2 C25 C52 119.7(4) . .
C36 C25 C52 119.0(4) . .
C21 C26 C36 119.4(4) . .
C21 C26 O4 119.1(4) . .
C36 C26 O4 121.4(4) . .
C55 C27 C79 119.5(4) . .
C55 C27 C56 119.3(4) . .
C79 C27 C56 121.2(4) . .
C23 C28 C32 120.9(4) . .
C23 C28 C17 119.9(4) . .
C32 C28 C17 107.9(4) . .
C56 C29 C52 175.5(5) . .
C72 O6 C80 118.3(4) . .
C57 C30 C42 120.9(4) . .
C57 C30 C45 120.1(4) . .
C42 C30 C45 107.4(4) . .
C77 C31 C46 175.2(4) . .
C43 C32 C28 119.2(4) . .
C43 C32 C14 120.5(4) . .
C28 C32 C14 108.0(3) . .
C61 C33 C113 120.7(4) . .
C61 C33 C57 120.1(4) . .
C113 C33 C57 108.0(4) . .
C40 C34 O1 121.5(3) . .
C40 C34 C58 119.8(4) . .
O1 C34 C58 118.7(4) . .
C63 C35 C18 120.4(4) . .
C63 C35 C16 120.0(4) . .
C18 C35 C16 107.8(4) . .
C26 C36 C25 121.0(4) . .
C26 C36 P1 119.1(3) . .
C25 C36 P1 119.5(3) . .
C15 C37 C60 116.9(4) . .
C15 C37 C66 121.0(4) . .
C60 C37 C66 122.1(4) . .
C21 C38 C52 123.2(4) . .
C21 C38 H38 118.4 . .
C52 C38 H38 118.4 . .
C17 C39 C57 120.8(4) . .
C17 C39 C62 119.1(4) . .
C57 C39 C62 108.6(4) . .
C34 C40 C15 121.4(4) . .
C34 C40 P1 119.3(3) . .
C15 C40 P1 119.0(3) . .
C20 C41 C51 120.4(4) . .
C20 C41 C16 119.2(4) . .
C51 C41 C16 108.4(4) . .
C47 C42 C71 120.0(4) . .
C47 C42 C30 118.7(4) . .
C71 C42 C30 108.1(4) . .
C32 C43 C20 119.2(4) . .
C32 C43 C114 120.0(4) . 2_655
C20 C43 C114 108.2(4) . 2_655
C22 C44 C46 120.6(4) . .
C22 C44 O1 121.1(3) . .
C46 C44 O1 118.3(3) . .
C24 C45 C63 120.3(4) . .
C24 C45 C30 119.2(4) . .
C63 C45 C30 108.1(4) . .
C44 C46 C19 117.4(4) . .
C44 C46 C31 121.6(4) . .
C19 C46 C31 120.9(4) . .
C42 C47 C61 120.6(5) . .
C42 C47 C78 119.7(4) . .
C61 C47 C78 108.0(4) . .
C50 C48 C70 118.2(4) . .
C50 C48 H48 120.9 . .
C70 C48 H48 120.9 . .
C62 C49 C23 119.8(4) . .
C62 C49 C20 120.1(4) . 2_655
C23 C49 C20 108.4(4) . 2_655
C48 C50 C73 120.8(5) . .
C48 C50 O5 119.0(4) . .
C73 C50 O5 120.2(5) . .
C113 C51 C41 121.1(4) 2_655 .
C113 C51 C18 119.0(4) 2_655 .
C41 C51 C18 108.1(4) . .
C25 C52 C38 117.6(4) . .
C25 C52 C29 119.4(4) . .
C38 C52 C29 123.0(4) . .
C18 C53 C68 119.9(4) . .
C18 C53 C61 120.4(4) . 2_655
C68 C53 C61 108.3(4) . 2_655
C13 C54 C19 118.3(4) . .
C13 C54 H54 120.9 . .
C19 C54 H54 120.9 . .
C27 C55 C65 119.6(4) . .
C27 C55 H55 120.2 . .
C65 C55 H55 120.2 . .
C29 C56 C27 177.7(5) . .
C30 C57 C39 119.8(4) . .
C30 C57 C33 119.6(4) . .
C39 C57 C33 108.0(4) . .
C60 C58 C34 118.0(4) . .
C60 C58 H58 121.0 . .
C34 C58 H58 121.0 . .
C69 O8 C90 119.5(5) . .
C107 C59 C74 175.3(5) . .
C58 C60 C37 123.2(4) . .
C58 C60 H60 118.4 . .
C37 C60 H60 118.4 . .
C33 C61 C47 120.1(4) . .
C33 C61 C53 119.2(4) . 2_655
C47 C61 C53 107.7(4) . 2_655
C49 C62 C39 120.3(4) . .
C49 C62 C113 120.1(4) . .
C39 C62 C113 107.1(4) . .
C35 C63 C45 120.1(4) . .
C35 C63 C71 119.6(4) . .
C45 C63 C71 108.3(4) . .
C81 C64 C94 121.2(6) . .
C81 C64 O5 119.7(5) . .
C94 C64 O5 119.0(5) . .
C88 C65 C55 119.8(4) . .
C88 C65 H65 120.1 . .
C55 C65 H65 120.1 . .
C101 C66 C37 175.7(5) . .
C92 C67 C95 117.4(5) . .
C92 C67 C77 120.9(4) . .
C95 C67 C77 121.5(4) . .
C71 C68 C53 120.2(4) . .
C71 C68 C78 120.6(5) . 2_655
C53 C68 C78 108.0(4) . 2_655
O8 C69 C87 119.4(6) . .
O8 C69 C94 120.2(6) . .
C87 C69 C94 120.3(5) . .
C48 C70 C74 123.4(5) . .
C48 C70 H70 118.3 . .
C74 C70 H70 118.3 . .
C68 C71 C42 120.3(4) . .
C68 C71 C63 119.8(4) . .
C42 C71 C63 108.1(4) . .
C74 C72 O6 119.4(4) . .
C74 C72 C73 120.6(4) . .
O6 C72 C73 119.9(5) . .
C50 C73 C72 118.6(5) . .
C50 C73 P2 120.1(4) . .
C72 C73 P2 120.3(4) . .
C72 C74 C70 117.2(5) . .
C72 C74 C59 120.4(4) . .
C70 C74 C59 122.0(5) . .
C80 C75 C82 118.6(6) . .
C80 C75 H75 120.7 . .
C82 C75 H75 120.7 . .
C90 C76 C82 117.8(6) . .
C90 C76 C86 120.2(6) . .
C82 C76 C86 121.9(5) . .
C31 C77 C67 178.7(5) . .
C78 C78 C68 119.5(6) 2_655 2_655
C78 C78 C47 119.9(5) 2_655 .
C68 C78 C47 108.0(4) 2_655 .
C91 C79 C27 120.0(4) . .
C91 C79 H79 120.0 . .
C27 C79 H79 120.0 . .
C75 C80 C83 120.3(6) . .
C75 C80 O6 119.8(5) . .
C83 C80 O6 120.0(5) . .
C64 C81 C96 117.2(5) . .
C64 C81 C85 120.5(6) . .
C96 C81 C85 122.2(5) . .
C75 C82 C76 122.4(5) . .
C75 C82 H82 118.8 . .
C76 C82 H82 118.8 . .
C80 C83 C90 119.8(5) . .
C80 C83 P2 120.9(5) . .
C90 C83 P2 118.9(4) . .
C85 C84 C1 169.3(7) . .
C84 C85 C81 179.8(7) . .
C89 C86 C76 177.4(6) . .
C69 C87 C96 118.5(6) . .
C69 C87 H87 120.8 . .
C96 C87 H87 120.8 . .
C65 C88 C91 120.4(5) . .
C65 C88 H88 119.8 . .
C91 C88 H88 119.8 . .
C86 C89 C7 176.7(7) . .
C76 C90 O8 119.0(6) . .
C76 C90 C83 119.7(5) . .
O8 C90 C83 121.4(5) . .
C88 C91 C79 120.7(5) . .
C88 C91 H91 119.7 . .
C79 C91 H91 119.7 . .
C67 C92 C93 122.0(5) . .
C67 C92 H111 119.0 . .
C93 C92 H111 119.0 . .
C97 C93 C92 119.9(5) . .
C97 C93 H112 120.0 . .
C92 C93 H112 120.0 . .
C64 C94 C69 118.8(6) . .
C64 C94 P2 120.9(5) . .
C69 C94 P2 120.1(4) . .
C98 C95 C67 120.9(6) . .
C98 C95 H113 119.5 . .
C67 C95 H113 119.5 . .
C87 C96 C81 122.8(6) . .
C87 C96 H96 118.6 . .
C81 C96 H96 118.6 . .
C98 C97 C93 119.7(6) . .
C98 C97 H114 120.2 . .
C93 C97 H114 120.2 . .
C97 C98 C95 119.9(7) . .
C97 C98 H115 120.0 . .
C95 C98 H115 120.0 . .
C106 C99 C105 121.0(5) . .
C106 C99 H116 119.5 . .
C105 C99 H116 119.5 . .
C104 C100 C103 118.9(4) . .
C104 C100 C107 121.5(4) . .
C103 C100 C107 119.6(4) . .
C66 C101 C106 176.4(5) . .
C110 C102 C103 121.0(5) . .
C110 C102 H131 119.5 . .
C103 C102 H131 119.5 . .
C102 C103 C100 119.8(5) . .
C102 C103 H103 120.1 . .
C100 C103 H103 120.1 . .
C109 C104 C100 120.2(5) . .
C109 C104 H104 119.9 . .
C100 C104 H104 119.9 . .
C108 C105 C99 120.2(5) . .
C108 C105 H117 119.9 . .
C99 C105 H117 119.9 . .
C99 C106 C111 117.4(5) . .
C99 C106 C101 123.8(4) . .
C111 C106 C101 118.6(5) . .
C59 C107 C100 178.0(5) . .
C105 C108 C112 120.5(6) . .
C105 C108 H132 119.8 . .
C112 C108 H132 119.8 . .
C104 C109 C110 121.2(5) . .
C104 C109 H133 119.4 . .
C110 C109 H133 119.4 . .
C109 C110 C102 118.7(5) . .
C109 C110 H134 120.6 . .
C102 C110 H134 120.6 . .
C112 C111 C106 120.7(7) . .
C112 C111 H135 119.6 . .
C106 C111 H135 119.6 . .
C108 C112 C111 119.9(8) . .
C108 C112 H136 120.0 . .
C111 C112 H136 120.0 . .
C51 C113 C33 120.4(4) 2_655 .
C51 C113 C62 118.8(4) 2_655 .
C33 C113 C62 108.2(3) . .
C114 C114 C43 120.7(5) 2_655 2_655
C114 C114 C23 120.0(5) 2_655 .
C43 C114 C23 107.5(4) 2_655 .

loop_
_geom_bond_atom_site_label_1
_geom_bond_atom_site_label_2
_geom_bond_distance
_geom_bond_site_symmetry_2
C1 C2 1.3900 .
C1 C6 1.3900 .
C1 C84 1.464(7) .
C2 C3 1.3900 .
C2 H121 0.9500 .
C3 C4 1.3900 .
C3 H122 0.9500 .
C4 C5 1.3900 .
C4 H123 0.9500 .
C5 C6 1.3900 .
C5 H124 0.9500 .
C6 H125 0.9500 .
C7 C89 1.365(10) .
C7 C8 1.3900 .
C7 C12 1.3900 .
C8 C9 1.3900 .
C8 H126 0.9500 .
C9 C10 1.3900 .
C9 H127 0.9500 .
C10 C11 1.3900 .
C10 H128 0.9500 .
C11 C12 1.3900 .
C11 H129 0.9500 .
C12 H130 0.9500 .
P1 O3 1.471(3) .
P1 C36 1.748(4) .
P1 C22 1.749(4) .
P1 C40 1.759(4) .
P2 O7 1.473(4) .
P2 C94 1.721(6) .
P2 C83 1.747(5) .
P2 C73 1.749(6) .
O1 C44 1.397(5) .
O1 C34 1.399(5) .
O2 C25 1.385(5) .
O2 C13 1.399(5) .
O4 C15 1.384(5) .
O4 C26 1.398(5) .
O5 C50 1.399(6) .
O5 C64 1.410(7) .
C13 C54 1.382(6) .
C13 C22 1.405(6) .
C14 C16 1.381(6) .
C14 C32 1.454(6) .
C14 C24 1.460(6) .
C15 C40 1.393(5) .
C15 C37 1.407(6) .
C16 C41 1.460(6) .
C16 C35 1.469(6) .
C17 C39 1.395(6) .
C17 C24 1.444(6) .
C17 C28 1.447(6) .
C18 C53 1.379(7) .
C18 C35 1.437(6) .
C18 C51 1.466(7) .
C19 C54 1.392(6) .
C19 C46 1.409(6) .
C19 H19 0.9500 .
C20 C41 1.388(6) .
C20 C49 1.449(6) 2_655
C20 C43 1.454(6) .
C21 C38 1.379(6) .
C21 C26 1.383(6) .
C21 H21 0.9500 .
C22 C44 1.384(6) .
C23 C28 1.389(6) .
C23 C49 1.447(6) .
C23 C114 1.457(6) .
C24 C45 1.384(6) .
C25 C36 1.396(6) .
C25 C52 1.401(6) .
C26 C36 1.396(5) .
C27 C55 1.388(6) .
C27 C79 1.396(6) .
C27 C56 1.445(6) .
C28 C32 1.445(6) .
C29 C56 1.204(6) .
C29 C52 1.441(6) .
O6 C72 1.394(6) .
O6 C80 1.394(7) .
C30 C57 1.384(6) .
C30 C42 1.456(7) .
C30 C45 1.465(6) .
C31 C77 1.191(6) .
C31 C46 1.431(6) .
C32 C43 1.383(6) .
C33 C61 1.379(7) .
C33 C113 1.449(7) .
C33 C57 1.451(6) .
C34 C40 1.381(6) .
C34 C58 1.400(6) .
C35 C63 1.384(6) .
C37 C60 1.417(6) .
C37 C66 1.427(6) .
C38 C52 1.401(6) .
C38 H38 0.9500 .
C39 C57 1.442(6) .
C39 C62 1.456(6) .
C41 C51 1.433(7) .
C42 C47 1.391(7) .
C42 C71 1.451(7) .
C43 C114 1.455(6) 2_655
C44 C46 1.396(5) .
C45 C63 1.441(6) .
C47 C61 1.448(7) .
C47 C78 1.466(7) .
C48 C50 1.370(7) .
C48 C70 1.377(7) .
C48 H48 0.9500 .
C49 C62 1.396(7) .
C49 C20 1.449(6) 2_655
C50 C73 1.393(7) .
C51 C113 1.393(6) 2_655
C53 C68 1.447(7) .
C53 C61 1.467(7) 2_655
C54 H54 0.9500 .
C55 C65 1.410(7) .
C55 H55 0.9500 .
C58 C60 1.382(6) .
C58 H58 0.9500 .
O8 C69 1.385(6) .
O8 C90 1.396(7) .
C59 C107 1.186(7) .
C59 C74 1.453(7) .
C60 H60 0.9500 .
C61 C53 1.467(7) 2_655
C62 C113 1.459(7) .
C63 C71 1.451(6) .
C64 C81 1.394(8) .
C64 C94 1.406(7) .
C65 C88 1.372(7) .
C65 H65 0.9500 .
C66 C101 1.200(6) .
C67 C92 1.357(6) .
C67 C95 1.387(8) .
C67 C77 1.445(6) .
C68 C71 1.382(7) .
C68 C78 1.452(7) 2_655
C69 C87 1.391(9) .
C69 C94 1.413(9) .
C70 C74 1.391(6) .
C70 H70 0.9500 .
C72 C74 1.383(7) .
C72 C73 1.411(7) .
C75 C80 1.378(7) .
C75 C82 1.381(9) .
C75 H75 0.9500 .
C76 C90 1.396(7) .
C76 C82 1.403(8) .
C76 C86 1.435(11) .
C78 C78 1.396(10) 2_655
C78 C68 1.452(7) 2_655
C79 C91 1.376(7) .
C79 H79 0.9500 .
C80 C83 1.394(8) .
C81 C96 1.407(8) .
C81 C85 1.419(8) .
C82 H82 0.9500 .
C83 C90 1.399(9) .
C84 C85 1.183(8) .
C86 C89 1.191(10) .
C87 C96 1.392(7) .
C87 H87 0.9500 .
C88 C91 1.374(8) .
C88 H88 0.9500 .
C91 H91 0.9500 .
C92 C93 1.377(7) .
C92 H111 0.9500 .
C93 C97 1.364(9) .
C93 H112 0.9500 .
C95 C98 1.386(10) .
C95 H113 0.9500 .
C96 H96 0.9500 .
C97 C98 1.359(10) .
C97 H114 0.9500 .
C98 H115 0.9500 .
C99 C106 1.367(6) .
C99 C105 1.385(7) .
C99 H116 0.9500 .
C100 C104 1.399(7) .
C100 C103 1.401(6) .
C100 C107 1.442(7) .
C101 C106 1.428(6) .
C102 C110 1.389(8) .
C102 C103 1.392(7) .
C102 H131 0.9500 .
C103 H103 0.9500 .
C104 C109 1.380(7) .
C104 H104 0.9500 .
C105 C108 1.349(9) .
C105 H117 0.9500 .
C106 C111 1.401(8) .
C108 C112 1.353(11) .
C108 H132 0.9500 .
C109 C110 1.386(8) .
C109 H133 0.9500 .
C110 H134 0.9500 .
C111 C112 1.375(10) .
C111 H135 0.9500 .
C112 H136 0.9500 .
C113 C51 1.393(6) 2_655
C114 C114 1.362(9) 2_655
C114 C43 1.455(6) 2_655

loop_
_geom_torsion_atom_site_label_1
_geom_torsion_atom_site_label_2
_geom_torsion_atom_site_label_3
_geom_torsion_atom_site_label_4
_geom_torsion
_geom_torsion_site_symmetry_1
_geom_torsion_site_symmetry_4
C6 C1 C2 C3 0.0 . .
C84 C1 C2 C3 -178.0(6) . .
C1 C2 C3 C4 0.0 . .
C2 C3 C4 C5 0.0 . .
C3 C4 C5 C6 0.0 . .
C4 C5 C6 C1 0.0 . .
C2 C1 C6 C5 0.0 . .
C84 C1 C6 C5 178.1(5) . .
C89 C7 C8 C9 179.2(5) . .
C12 C7 C8 C9 0.0 . .
C7 C8 C9 C10 0.0 . .
C8 C9 C10 C11 0.0 . .
C9 C10 C11 C12 0.0 . .
C10 C11 C12 C7 0.0 . .
C89 C7 C12 C11 -179.3(5) . .
C8 C7 C12 C11 0.0 . .
C25 O2 C13 C54 142.6(4) . .
C25 O2 C13 C22 -35.2(5) . .
C26 O4 C15 C40 33.8(5) . .
C26 O4 C15 C37 -146.0(3) . .
C32 C14 C16 C41 0.8(6) . .
C24 C14 C16 C41 -137.0(4) . .
C32 C14 C16 C35 137.7(4) . .
C24 C14 C16 C35 -0.1(5) . .
C54 C13 C22 C44 -13.3(5) . .
O2 C13 C22 C44 164.5(3) . .
C54 C13 C22 P1 176.5(3) . .
O2 C13 C22 P1 -5.6(5) . .
O3 P1 C22 C44 96.3(3) . .
C36 P1 C22 C44 -133.9(3) . .
C40 P1 C22 C44 -34.4(3) . .
O3 P1 C22 C13 -93.5(3) . .
C36 P1 C22 C13 36.2(3) . .
C40 P1 C22 C13 135.8(3) . .
C39 C17 C24 C45 -0.7(6) . .
C28 C17 C24 C45 142.8(4) . .
C39 C17 C24 C14 -144.0(3) . .
C28 C17 C24 C14 -0.6(4) . .
C16 C14 C24 C45 -1.1(5) . .
C32 C14 C24 C45 -143.5(4) . .
C16 C14 C24 C17 142.7(4) . .
C32 C14 C24 C17 0.4(4) . .
C13 O2 C25 C36 35.0(5) . .
C13 O2 C25 C52 -143.9(3) . .
C38 C21 C26 C36 3.9(5) . .
C38 C21 C26 O4 -173.6(3) . .
C15 O4 C26 C21 144.3(3) . .
C15 O4 C26 C36 -33.1(5) . .
C49 C23 C28 C32 -138.4(4) . .
C114 C23 C28 C32 -0.7(6) . .
C49 C23 C28 C17 0.7(6) . .
C114 C23 C28 C17 138.4(4) . .
C39 C17 C28 C23 -0.5(6) . .
C24 C17 C28 C23 -143.2(4) . .
C39 C17 C28 C32 143.3(4) . .
C24 C17 C28 C32 0.6(4) . .
C23 C28 C32 C43 0.4(6) . .
C17 C28 C32 C43 -142.9(4) . .
C23 C28 C32 C14 143.0(4) . .
C17 C28 C32 C14 -0.4(4) . .
C16 C14 C32 C43 -0.3(6) . .
C24 C14 C32 C43 142.0(4) . .
C16 C14 C32 C28 -142.2(4) . .
C24 C14 C32 C28 0.0(4) . .
C44 O1 C34 C40 -34.7(5) . .
C44 O1 C34 C58 142.7(4) . .
C53 C18 C35 C63 0.7(6) . .
C51 C18 C35 C63 -142.9(4) . .
C53 C18 C35 C16 143.5(4) . .
C51 C18 C35 C16 -0.1(4) . .
C14 C16 C35 C63 1.0(6) . .
C41 C16 C35 C63 142.8(4) . .
C14 C16 C35 C18 -142.0(4) . .
C41 C16 C35 C18 -0.2(4) . .
C21 C26 C36 C25 -12.0(5) . .
O4 C26 C36 C25 165.4(3) . .
C21 C26 C36 P1 174.9(3) . .
O4 C26 C36 P1 -7.7(5) . .
O2 C25 C36 C26 -166.8(3) . .
C52 C25 C36 C26 12.1(5) . .
O2 C25 C36 P1 6.3(5) . .
C52 C25 C36 P1 -174.8(3) . .
O3 P1 C36 C26 -92.6(3) . .
C22 P1 C36 C26 136.4(3) . .
C40 P1 C36 C26 37.2(3) . .
O3 P1 C36 C25 94.2(3) . .
C22 P1 C36 C25 -36.8(3) . .
C40 P1 C36 C25 -136.0(3) . .
O4 C15 C37 C60 175.1(3) . .
C40 C15 C37 C60 -4.7(5) . .
O4 C15 C37 C66 -5.9(5) . .
C40 C15 C37 C66 174.3(3) . .
C26 C21 C38 C52 4.1(6) . .
C24 C17 C39 C57 0.4(5) . .
C28 C17 C39 C57 -138.6(4) . .
C24 C17 C39 C62 139.8(4) . .
C28 C17 C39 C62 0.7(6) . .
O1 C34 C40 C15 165.4(3) . .
C58 C34 C40 C15 -12.0(6) . .
O1 C34 C40 P1 -7.7(5) . .
C58 C34 C40 P1 174.9(3) . .
O4 C15 C40 C34 -166.9(3) . .
C37 C15 C40 C34 12.9(5) . .
O4 C15 C40 P1 6.2(5) . .
C37 C15 C40 P1 -174.0(3) . .
O3 P1 C40 C34 -94.2(3) . .
C36 P1 C40 C34 136.6(3) . .
C22 P1 C40 C34 37.1(3) . .
O3 P1 C40 C15 92.6(3) . .
C36 P1 C40 C15 -36.6(3) . .
C22 P1 C40 C15 -136.1(3) . .
C49 C20 C41 C51 0.6(6) 2_655 .
C43 C20 C41 C51 -138.0(4) . .
C49 C20 C41 C16 138.9(4) 2_655 .
C43 C20 C41 C16 0.3(6) . .
C14 C16 C41 C20 -0.8(6) . .
C35 C16 C41 C20 -142.3(4) . .
C14 C16 C41 C51 142.0(4) . .
C35 C16 C41 C51 0.5(4) . .
C57 C30 C42 C47 -0.6(6) . .
C45 C30 C42 C47 142.4(4) . .
C57 C30 C42 C71 -141.6(4) . .
C45 C30 C42 C71 1.4(4) . .
C28 C32 C43 C20 137.6(4) . .
C14 C32 C43 C20 -0.2(5) . .
C28 C32 C43 C114 0.2(6) . 2_655
C14 C32 C43 C114 -137.7(4) . 2_655
C41 C20 C43 C32 0.2(6) . .
C49 C20 C43 C32 -142.7(4) 2_655 .
C41 C20 C43 C114 142.1(4) . 2_655
C49 C20 C43 C114 -0.7(4) 2_655 2_655
C13 C22 C44 C46 9.7(5) . .
P1 C22 C44 C46 179.8(3) . .
C13 C22 C44 O1 -168.1(3) . .
P1 C22 C44 O1 1.9(5) . .
C34 O1 C44 C22 38.0(5) . .
C34 O1 C44 C46 -140.0(4) . .
C17 C24 C45 C63 -137.3(4) . .
C14 C24 C45 C63 1.5(6) . .
C17 C24 C45 C30 0.4(6) . .
C14 C24 C45 C30 139.2(4) . .
C57 C30 C45 C24 0.1(6) . .
C42 C30 C45 C24 -143.2(4) . .
C57 C30 C45 C63 142.4(4) . .
C42 C30 C45 C63 -0.9(4) . .
C22 C44 C46 C19 0.1(5) . .
O1 C44 C46 C19 178.0(3) . .
C22 C44 C46 C31 -174.8(3) . .
O1 C44 C46 C31 3.1(5) . .
C54 C19 C46 C44 -6.8(6) . .
C54 C19 C46 C31 168.2(4) . .
C71 C42 C47 C61 137.1(4) . .
C30 C42 C47 C61 0.7(6) . .
C71 C42 C47 C78 -1.6(6) . .
C30 C42 C47 C78 -138.0(4) . .
C28 C23 C49 C62 -1.1(6) . .
C114 C23 C49 C62 -143.0(4) . .
C28 C23 C49 C20 141.8(4) . 2_655
C114 C23 C49 C20 0.0(4) . 2_655
C70 C48 C50 C73 7.1(7) . .
C70 C48 C50 O5 -170.3(4) . .
C64 O5 C50 C48 140.5(4) . .
C64 O5 C50 C73 -36.9(6) . .
C20 C41 C51 C113 -0.7(6) . 2_655
C16 C41 C51 C113 -143.0(4) . 2_655
C20 C41 C51 C18 141.7(4) . .
C16 C41 C51 C18 -0.5(4) . .
C53 C18 C51 C113 0.2(6) . 2_655
C35 C18 C51 C113 143.7(4) . 2_655
C53 C18 C51 C41 -143.1(4) . .
C35 C18 C51 C41 0.4(4) . .
O2 C25 C52 C38 174.7(3) . .
C36 C25 C52 C38 -4.2(5) . .
O2 C25 C52 C29 -4.4(5) . .
C36 C25 C52 C29 176.8(3) . .
C21 C38 C52 C25 -3.9(5) . .
C21 C38 C52 C29 175.2(4) . .
C35 C18 C53 C68 -0.6(6) . .
C51 C18 C53 C68 138.7(4) . .
C35 C18 C53 C61 -139.7(4) . 2_655
C51 C18 C53 C61 -0.4(6) . 2_655
O2 C13 C54 C19 -171.1(3) . .
C22 C13 C54 C19 6.7(5) . .
C46 C19 C54 C13 3.3(6) . .
C79 C27 C55 C65 -0.5(6) . .
C56 C27 C55 C65 178.9(4) . .
C42 C30 C57 C39 138.1(4) . .
C45 C30 C57 C39 -0.4(6) . .
C42 C30 C57 C33 0.6(6) . .
C45 C30 C57 C33 -137.8(4) . .
C17 C39 C57 C30 0.1(6) . .
C62 C39 C57 C30 -143.0(4) . .
C17 C39 C57 C33 141.9(4) . .
C62 C39 C57 C33 -1.2(5) . .
C61 C33 C57 C30 -0.9(6) . .
C113 C33 C57 C30 143.1(4) . .
C61 C33 C57 C39 -142.8(4) . .
C113 C33 C57 C39 1.2(5) . .
C40 C34 C58 C60 2.9(6) . .
O1 C34 C58 C60 -174.6(4) . .
C34 C58 C60 C37 5.3(6) . .
C15 C37 C60 C58 -4.3(6) . .
C66 C37 C60 C58 176.7(4) . .
C113 C33 C61 C47 -138.4(4) . .
C57 C33 C61 C47 1.0(6) . .
C113 C33 C61 C53 -1.8(6) . 2_655
C57 C33 C61 C53 137.6(4) . 2_655
C42 C47 C61 C33 -1.0(6) . .
C78 C47 C61 C33 142.0(4) . .
C42 C47 C61 C53 -142.0(4) . 2_655
C78 C47 C61 C53 1.0(5) . 2_655
C23 C49 C62 C39 1.4(6) . .
C20 C49 C62 C39 -137.3(4) 2_655 .
C23 C49 C62 C113 138.5(4) . .
C20 C49 C62 C113 -0.2(6) 2_655 .
C17 C39 C62 C49 -1.2(6) . .
C57 C39 C62 C49 142.6(4) . .
C17 C39 C62 C113 -143.1(4) . .
C57 C39 C62 C113 0.7(4) . .
C18 C35 C63 C45 137.7(4) . .
C16 C35 C63 C45 -0.7(6) . .
C18 C35 C63 C71 -0.6(6) . .
C16 C35 C63 C71 -139.0(4) . .
C24 C45 C63 C35 -0.6(6) . .
C30 C45 C63 C35 -142.4(4) . .
C24 C45 C63 C71 141.9(4) . .
C30 C45 C63 C71 0.1(4) . .
C50 O5 C64 C81 -143.5(4) . .
C50 O5 C64 C94 34.9(5) . .
C27 C55 C65 C88 0.4(7) . .
C18 C53 C68 C71 0.5(6) . .
C61 C53 C68 C71 144.0(4) 2_655 .
C18 C53 C68 C78 -143.5(4) . 2_655
C61 C53 C68 C78 0.0(5) 2_655 2_655
C90 O8 C69 C87 144.7(5) . .
C90 O8 C69 C94 -32.3(6) . .
C50 C48 C70 C74 2.1(7) . .
C53 C68 C71 C42 -138.8(4) . .
C78 C68 C71 C42 0.6(6) 2_655 .
C53 C68 C71 C63 -0.5(6) . .
C78 C68 C71 C63 139.0(4) 2_655 .
C47 C42 C71 C68 0.9(6) . .
C30 C42 C71 C68 141.4(4) . .
C47 C42 C71 C63 -141.8(4) . .
C30 C42 C71 C63 -1.3(4) . .
C35 C63 C71 C68 0.6(6) . .
C45 C63 C71 C68 -142.2(4) . .
C35 C63 C71 C42 143.5(4) . .
C45 C63 C71 C42 0.7(4) . .
C80 O6 C72 C74 -137.1(4) . .
C80 O6 C72 C73 40.6(6) . .
C48 C50 C73 C72 -12.7(7) . .
O5 C50 C73 C72 164.6(4) . .
C48 C50 C73 P2 178.8(4) . .
O5 C50 C73 P2 -3.9(6) . .
C74 C72 C73 C50 9.5(7) . .
O6 C72 C73 C50 -168.2(4) . .
C74 C72 C73 P2 178.0(4) . .
O6 C72 C73 P2 0.3(6) . .
O7 P2 C73 C50 -94.2(5) . .
C94 P2 C73 C50 35.7(4) . .
C83 P2 C73 C50 135.2(4) . .
O7 P2 C73 C72 97.5(4) . .
C94 P2 C73 C72 -132.6(4) . .
C83 P2 C73 C72 -33.1(5) . .
O6 C72 C74 C70 176.8(4) . .
C73 C72 C74 C70 -0.9(7) . .
O6 C72 C74 C59 2.9(7) . .
C73 C72 C74 C59 -174.8(4) . .
C48 C70 C74 C72 -5.1(7) . .
C48 C70 C74 C59 168.7(4) . .
C42 C47 C78 C78 0.7(5) . 2_655
C61 C47 C78 C78 -142.6(3) . 2_655
C42 C47 C78 C68 142.4(4) . 2_655
C61 C47 C78 C68 -1.0(5) . 2_655
C55 C27 C79 C91 0.6(7) . .
C56 C27 C79 C91 -178.8(4) . .
C82 C75 C80 C83 5.6(7) . .
C82 C75 C80 O6 -174.4(4) . .
C72 O6 C80 C75 142.3(4) . .
C72 O6 C80 C83 -37.7(6) . .
C94 C64 C81 C96 -3.9(6) . .
O5 C64 C81 C96 174.4(4) . .
C94 C64 C81 C85 178.6(4) . .
O5 C64 C81 C85 -3.1(6) . .
C80 C75 C82 C76 4.3(7) . .
C90 C76 C82 C75 -5.7(7) . .
C86 C76 C82 C75 171.1(5) . .
C75 C80 C83 C90 -13.8(7) . .
O6 C80 C83 C90 166.2(4) . .
C75 C80 C83 P2 174.1(4) . .
O6 C80 C83 P2 -5.9(6) . .
O7 P2 C83 C80 -95.4(4) . .
C94 P2 C83 C80 135.4(4) . .
C73 P2 C83 C80 36.1(4) . .
O7 P2 C83 C90 92.4(5) . .
C94 P2 C83 C90 -36.8(4) . .
C73 P2 C83 C90 -136.1(4) . .
C2 C1 C84 C85 -54(3) . .
C6 C1 C84 C85 128(3) . .
O8 C69 C87 C96 -173.6(4) . .
C94 C69 C87 C96 3.4(7) . .
C55 C65 C88 C91 -0.5(8) . .
C82 C76 C90 O8 175.6(4) . .
C86 C76 C90 O8 -1.3(7) . .
C82 C76 C90 C83 -2.6(7) . .
C86 C76 C90 C83 -179.5(5) . .
C69 O8 C90 C76 -144.5(5) . .
C69 O8 C90 C83 33.7(7) . .
C80 C83 C90 C76 12.2(7) . .
P2 C83 C90 C76 -175.6(4) . .
C80 C83 C90 O8 -166.0(4) . .
P2 C83 C90 O8 6.2(6) . .
C65 C88 C91 C79 0.6(8) . .
C27 C79 C91 C88 -0.6(7) . .
C95 C67 C92 C93 3.6(10) . .
C77 C67 C92 C93 179.1(6) . .
C67 C92 C93 C97 -0.9(12) . .
C81 C64 C94 C69 11.2(6) . .
O5 C64 C94 C69 -167.1(4) . .
C81 C64 C94 P2 -173.8(3) . .
O5 C64 C94 P2 7.8(5) . .
O8 C69 C94 C64 166.0(4) . .
C87 C69 C94 C64 -10.9(6) . .
O8 C69 C94 P2 -9.0(6) . .
C87 C69 C94 P2 174.1(3) . .
O7 P2 C94 C64 93.7(4) . .
C83 P2 C94 C64 -136.6(4) . .
C73 P2 C94 C64 -37.6(4) . .
O7 P2 C94 C69 -91.4(4) . .
C83 P2 C94 C69 38.3(4) . .
C73 P2 C94 C69 137.3(4) . .
C92 C67 C95 C98 -2.5(14) . .
C77 C67 C95 C98 -177.9(9) . .
C69 C87 C96 C81 4.2(7) . .
C64 C81 C96 C87 -3.9(6) . .
C85 C81 C96 C87 173.5(4) . .
C92 C93 C97 C98 -3.0(16) . .
C93 C97 C98 C95 4(2) . .
C67 C95 C98 C97 -1.3(19) . .
C110 C102 C103 C100 -1.9(7) . .
C104 C100 C103 C102 2.3(6) . .
C107 C100 C103 C102 -177.7(4) . .
C103 C100 C104 C109 -2.0(7) . .
C107 C100 C104 C109 178.0(4) . .
C106 C99 C105 C108 -1.4(8) . .
C105 C99 C106 C111 4.0(9) . .
C105 C99 C106 C101 177.8(5) . .
C99 C105 C108 C112 -3.9(12) . .
C100 C104 C109 C110 1.2(7) . .
C104 C109 C110 C102 -0.7(8) . .
C103 C102 C110 C109 1.1(7) . .
C99 C106 C111 C112 -1.5(15) . .
C101 C106 C111 C112 -175.6(10) . .
C105 C108 C112 C111 6.4(17) . .
C106 C111 C112 C108 -3.7(19) . .
C61 C33 C113 C51 1.6(6) . 2_655
C57 C33 C113 C51 -142.1(4) . 2_655
C61 C33 C113 C62 142.9(4) . .
C57 C33 C113 C62 -0.8(4) . .
C49 C62 C113 C51 0.0(6) . 2_655
C39 C62 C113 C51 142.1(4) . 2_655
C49 C62 C113 C33 -142.0(4) . .
C39 C62 C113 C33 0.1(4) . .
C28 C23 C114 C114 0.3(5) . 2_655
C49 C23 C114 C114 142.7(3) . 2_655
C28 C23 C114 C43 -142.8(4) . 2_655
C49 C23 C114 C43 -0.4(4) . 2_655

loop_
_platon_squeeze_void_nr
_platon_squeeze_void_average_x
_platon_squeeze_void_average_y
_platon_squeeze_void_average_z
_platon_squeeze_void_volume
_platon_squeeze_void_count_electrons
_platon_squeeze_void_content
1 0.000 0.000 0.704 23 1 ' '
2 0.000 0.500 0.954 23 1 ' '
3 0.064 0.872 0.440 7 0 ' '
4 0.128 0.564 0.690 7 0 ' '
5 0.250 0.250 0.453 412 73 ' '
6 0.250 0.750 0.295 415 89 ' '
7 0.372 0.936 0.190 7 0 ' '
8 0.436 0.628 0.940 7 0 ' '
9 0.500 0.000 0.454 23 1 ' '
10 0.500 0.500 0.204 23 1 ' '
11 0.564 0.372 0.940 7 0 ' '
12 0.628 0.064 0.190 7 0 ' '
13 0.750 0.250 0.795 415 89 ' '
14 0.750 0.750 0.953 412 73 ' '
15 0.872 0.436 0.690 7 0 ' '
16 0.936 0.128 0.440 7 0 ' '
